data_1536400
loop_
_publ_author_name
'Palkina, K.K.'
'Maksimova, S.I.'
'Chibiskova, N.T.'
'Neels, E.'
'Valis, B.'

_publ_section_title
;
 The structure of sodium and yttrium biureto(oxo,thio) phosphates
;
_journal_name_full 'Izvestiya Akademii Nauk SSSR, Neorganicheskie Materialy'
_journal_page_first 340
_journal_page_last 346
_journal_volume 27
_journal_year 1991
_chemical_formula_sum 'C2 H3 N3 Na O4 P'
_chemical_name_systematic 'Na (P O2 (N H)3 (C O)2)'
_space_group_IT_number 14
_symmetry_space_group_name_Hall '-P 2yn'
_symmetry_space_group_name_H-M 'P 1 21/n 1'
_cell_angle_alpha 90
_cell_angle_beta 105.41
_cell_angle_gamma 90
_cell_formula_units_Z 4
_cell_length_a 6.909
_cell_length_b 12.314
_cell_length_c 6.989
_cell_volume 573.229
_citation_journal_id_ASTM IVNMAW
_cod_data_source_file Palkina_IVNMAW_1991_1101.cif
_cod_data_source_block C2H3N3Na1O4P1
_cod_original_cell_volume 573.2294
_cod_original_sg_symbol_Hall '-P 2ybc (x-z,y,z)'
_cod_original_formula_sum 'C2 H3 N3 Na1 O4 P1'
_cod_database_code 1536400

loop_
_symmetry_equiv_pos_as_xyz
x,y,z
-x+1/2,y+1/2,-z+1/2
-x,-y,-z
x-1/2,-y-1/2,z-1/2

loop_
_atom_site_label
_atom_site_type_symbol
_atom_site_fract_x
_atom_site_fract_y
_atom_site_fract_z
_atom_site_occupancy
_atom_site_U_iso_or_equiv
H1 H+1 0.45 0.2 0.18 1 0.0
O2 O-2 0.7345 -0.006 0.0697 1 0.0
H2 H+1 0.95 0.09 0.14 1 0.0
O1 O-2 0.3964 0.0282 0.3042 1 0.0
C2 C+4 0.0206 0.235 0.1124 1 0.0
O3 O-2 0.4421 0.3776 0.0434 1 0.0
N3 N-3 0.162 0.3118 0.1078 1 0.0
O4 O-2 0.8511 0.265 0.1168 1 0.0
Na1 Na+1 0.7569 0.4547 0.099 1 0.0
C1 C+4 0.35 0.2976 0.073 1 0.0
P1 P+5 0.297 0.0777 0.1076 1 0.0
N1 N-3 0.4207 0.1932 0.0764 1 0.0
N2 N-3 0.0725 0.1299 0.1128 1 0.0
H3 H+1 0.13 0.3 0 1 0.0
